data_4324291
loop_
_publ_author_name
'Ulf Betke'
'Mathias S. Wickleder'

_publ_contact_author_address
;
  Institut f\"ur Reine und Angewandte Chemie,
  Fakult\"at f\"ur Mathematik und Naturwissenschaften
  der Carl von Ossietzky Universit\"at Oldenburg
  Postfach 2503
  D-26111 Oldenburg
  Germany
;
_publ_contact_author_email 'mathias.wickleder@uni-oldenburg.de '
_publ_contact_author_fax '049 441 798-3352'
_publ_contact_author_name 'Prof. Dr. Mathias S. Wickleder'
_publ_contact_author_phone '049 441 798-3660'
_publ_section_title
;
 Sulfates of the Refractory Metals: Crystal Structure and Thermal Behavior
 of Nb2O2(SO4)3, MoO2(SO4), WO(SO4)2, and Two Modifications of Re2O5(SO4)2
;
_journal_name_full 'Inorganic Chemistry'
_journal_page_first 858
_journal_page_last 872
_journal_paper_doi 10.1021/ic101455z
_journal_volume 50
_journal_year 2011
_chemical_formula_moiety '(Mo 6+), (O 2-)2, (SO4 2-)'
_chemical_formula_sum 'Mo O6 S'
_chemical_formula_weight 224.00
_chemical_name_common Molybdenum(VI)-dioxide-sulfate
_space_group_IT_number 15
_symmetry_cell_setting monoclinic
_symmetry_Int_Tables_number 15
_symmetry_space_group_name_Hall '-I 2ya'
_symmetry_space_group_name_H-M 'I 1 2/a 1'
_atom_sites_solution_primary direct
_atom_sites_solution_secondary difmap
_audit_creation_method SHELXL-97
_cell_angle_alpha 90.00
_cell_angle_beta 94.567(9)
_cell_angle_gamma 90.00
_cell_formula_units_Z 24
_cell_length_a 8.5922(6)
_cell_length_b 12.2951(6)
_cell_length_c 25.671(2)
_cell_measurement_reflns_used 217
_cell_measurement_temperature 153(2)
_cell_measurement_theta_max 26.05
_cell_measurement_theta_min 1.65
_cell_measurement_wavelength 0.71073
_cell_volume 2703.3(3)
_computing_cell_refinement 'IPDS (Stoe, 1999)'
_computing_data_collection 'IPDS (Stoe, 1999)'
_computing_data_reduction 'XRED 1.22 (Stoe, 2001)'
_computing_molecular_graphics 'Diamond 3.2 (Brandenburg, 2010)'
_computing_publication_material 'SHELX-97 (Sheldrick, 1997)'
_computing_structure_refinement 'SHELXL-97 (Sheldrick, 1997)'
_computing_structure_solution 'SHELXS-97 (Sheldrick, 1997)'
_diffrn_ambient_temperature 153(2)
_diffrn_measured_fraction_theta_full 0.967
_diffrn_measured_fraction_theta_max 0.967
_diffrn_measurement_device_type 'Stoe IPDS I'
_diffrn_measurement_method 'phi scans'
_diffrn_radiation_monochromator graphite
_diffrn_radiation_probe x-ray
_diffrn_radiation_type MoK\a
_diffrn_radiation_wavelength 0.71073
_diffrn_reflns_av_R_equivalents 0.0389
_diffrn_reflns_av_sigmaI/netI 0.0212
_diffrn_reflns_limit_h_max 10
_diffrn_reflns_limit_h_min -10
_diffrn_reflns_limit_k_max 14
_diffrn_reflns_limit_k_min -14
_diffrn_reflns_limit_l_max 31
_diffrn_reflns_limit_l_min -31
_diffrn_reflns_number 16473
_diffrn_reflns_theta_full 26.11
_diffrn_reflns_theta_max 26.11
_diffrn_reflns_theta_min 2.90
_diffrn_source 'fine-focus sealed tube'
_exptl_absorpt_coefficient_mu 3.309
_exptl_absorpt_correction_T_max 0.6730
_exptl_absorpt_correction_T_min 0.3905
_exptl_absorpt_correction_type numerical
_exptl_absorpt_process_details 'XRED 1.22 (Stoe, 2001)'
_exptl_crystal_colour colourless
_exptl_crystal_density_diffrn 3.302
_exptl_crystal_description prism
_exptl_crystal_F_000 2544
_exptl_crystal_size_max 0.35
_exptl_crystal_size_mid 0.24
_exptl_crystal_size_min 0.13
_refine_diff_density_max 0.500
_refine_diff_density_min -0.482
_refine_diff_density_rms 0.099
_refine_ls_extinction_coef 0.00110(4)
_refine_ls_extinction_expression Fc^*^=kFc[1+0.001xFc^2^\l^3^/sin(2\q)]^-1/4^
_refine_ls_extinction_method SHELXL
_refine_ls_goodness_of_fit_ref 0.973
_refine_ls_matrix_type full
_refine_ls_number_parameters 218
_refine_ls_number_reflns 2609
_refine_ls_number_restraints 0
_refine_ls_restrained_S_all 0.973
_refine_ls_R_factor_all 0.0222
_refine_ls_R_factor_gt 0.0166
_refine_ls_shift/su_max 0.002
_refine_ls_shift/su_mean 0.000
_refine_ls_structure_factor_coef Fsqd
_refine_ls_weighting_details 'calc w=1/[\s^2^(Fo^2^)+(0.0261P)^2^+0.0000P] where P=(Fo^2^+2Fc^2^)/3'
_refine_ls_weighting_scheme calc
_refine_ls_wR_factor_gt 0.0399
_refine_ls_wR_factor_ref 0.0409
_reflns_number_gt 2215
_reflns_number_total 2609
_reflns_threshold_expression >2sigma(I)
_cod_data_source_file ic101455z_si_001.cif
_cod_data_source_block MoO2(SO4)
_cod_original_cell_volume 2703.4(3)
_cod_original_sg_symbol_H-M 'I 2/a'
_cod_database_code 4324291

loop_
_symmetry_equiv_pos_as_xyz
'x, y, z'
'-x+1/2, y, -z'
'x+1/2, y+1/2, z+1/2'
'-x+1, y+1/2, -z+1/2'
'-x, -y, -z'
'x-1/2, -y, z'
'-x+1/2, -y+1/2, -z+1/2'
'x, -y+1/2, z+1/2'

loop_
_atom_site_label
_atom_site_type_symbol
_atom_site_fract_x
_atom_site_fract_y
_atom_site_fract_z
_atom_site_U_iso_or_equiv
_atom_site_adp_type
_atom_site_occupancy
_atom_site_symmetry_multiplicity
_atom_site_calc_flag
Mo1 Mo -0.01734(2) 1.117277(17) 0.242338(8) 0.00780(7) Uani 1 1 d
Mo2 Mo 0.03019(2) 0.878331(17) 0.421480(8) 0.00698(7) Uani 1 1 d
Mo3 Mo 0.01220(2) 0.374092(16) 0.415811(7) 0.00558(7) Uani 1 1 d
S4 S -0.39514(6) 1.12850(4) 0.28640(2) 0.00646(12) Uani 1 1 d
S5 S 0.12002(6) 1.12721(5) 0.37813(2) 0.00620(12) Uani 1 1 d
S6 S -0.08120(6) 0.62559(4) 0.44454(2) 0.00522(12) Uani 1 1 d
O11 O 0.1624(2) 1.13242(16) 0.22279(8) 0.0257(5) Uani 1 1 d
O12 O -0.1247(2) 1.09699(16) 0.18568(8) 0.0256(5) Uani 1 1 d
O21 O -0.0451(3) 0.89618(16) 0.47936(8) 0.0252(5) Uani 1 1 d
O22 O 0.2225(2) 0.87142(16) 0.43809(9) 0.0251(5) Uani 1 1 d
O31 O -0.0061(2) 0.39641(15) 0.35109(7) 0.0158(4) Uani 1 1 d
O32 O -0.17222(19) 0.35107(15) 0.42971(7) 0.0169(4) Uani 1 1 d
O41 O -0.5007(2) 1.04020(15) 0.26620(8) 0.0179(4) Uani 1 1 d
O42 O -0.42496(18) 1.22238(13) 0.25011(6) 0.0102(3) Uani 1 1 d
O43 O -0.23425(19) 1.09470(16) 0.28668(8) 0.0214(4) Uani 1 1 d
O44 O -0.4373(2) 1.15914(15) 0.33801(7) 0.0225(4) Uani 1 1 d
O51 O 0.02668(19) 1.03397(14) 0.39535(7) 0.0147(4) Uani 1 1 d
O52 O 0.08936(19) 1.21796(14) 0.41437(6) 0.0121(4) Uani 1 1 d
O53 O 0.0646(2) 1.15641(16) 0.32516(7) 0.0193(4) Uani 1 1 d
O54 O 0.2842(2) 1.10130(16) 0.38222(8) 0.0217(4) Uani 1 1 d
O61 O -0.01648(18) 0.71645(14) 0.41422(6) 0.0100(4) Uani 1 1 d
O62 O 0.02847(17) 0.53257(14) 0.44075(7) 0.0093(3) Uani 1 1 d
O63 O -0.08733(18) 0.65780(14) 0.49872(6) 0.0103(3) Uani 1 1 d
O64 O -0.23242(17) 0.59446(14) 0.41934(7) 0.0108(4) Uani 1 1 d

loop_
_atom_site_aniso_label
_atom_site_aniso_U_11
_atom_site_aniso_U_22
_atom_site_aniso_U_33
_atom_site_aniso_U_23
_atom_site_aniso_U_13
_atom_site_aniso_U_12
Mo1 0.01099(11) 0.00602(12) 0.00620(11) -0.00017(8) -0.00048(8) 0.00246(7)
Mo2 0.01005(10) 0.00520(12) 0.00568(11) 0.00030(7) 0.00049(7) -0.00209(7)
Mo3 0.00561(10) 0.00467(13) 0.00628(11) -0.00066(7) -0.00075(7) 0.00032(7)
S4 0.0091(2) 0.0049(3) 0.0055(3) 0.0005(2) 0.0016(2) -0.00040(19)
S5 0.0069(2) 0.0052(3) 0.0063(3) -0.0004(2) -0.00097(19) -0.00053(19)
S6 0.0061(2) 0.0043(3) 0.0054(3) 0.0006(2) 0.00113(19) 0.00030(19)
O11 0.0228(10) 0.0273(13) 0.0285(12) 0.0067(9) 0.0125(9) 0.0073(8)
O12 0.0448(12) 0.0128(11) 0.0165(10) -0.0041(8) -0.0149(9) 0.0047(8)
O21 0.0507(13) 0.0131(11) 0.0135(10) -0.0023(8) 0.0128(9) -0.0065(9)
O22 0.0182(9) 0.0177(12) 0.0373(12) 0.0084(9) -0.0113(8) -0.0055(7)
O31 0.0225(9) 0.0130(10) 0.0113(9) 0.0003(7) -0.0027(7) 0.0004(7)
O32 0.0119(8) 0.0125(10) 0.0261(11) -0.0008(7) 0.0014(7) -0.0013(6)
O41 0.0216(9) 0.0097(10) 0.0212(10) -0.0002(8) -0.0057(7) -0.0031(7)
O42 0.0148(8) 0.0072(9) 0.0086(9) 0.0014(6) 0.0014(7) 0.0009(6)
O43 0.0110(9) 0.0177(11) 0.0358(12) 0.0142(8) 0.0041(8) 0.0033(7)
O44 0.0490(12) 0.0109(10) 0.0092(10) 0.0003(7) 0.0127(8) -0.0002(8)
O51 0.0169(8) 0.0080(9) 0.0198(10) 0.0016(7) 0.0060(7) -0.0018(7)
O52 0.0194(9) 0.0070(10) 0.0098(9) -0.0019(6) 0.0000(7) 0.0018(6)
O53 0.0368(11) 0.0122(10) 0.0074(9) 0.0005(7) -0.0075(8) -0.0025(8)
O54 0.0093(8) 0.0181(11) 0.0373(12) -0.0084(9) -0.0007(8) 0.0011(7)
O61 0.0143(8) 0.0070(9) 0.0091(9) 0.0009(6) 0.0037(7) -0.0014(6)
O62 0.0093(7) 0.0070(9) 0.0113(9) -0.0010(7) -0.0003(6) 0.0011(6)
O63 0.0151(8) 0.0097(9) 0.0059(8) -0.0004(6) 0.0001(6) 0.0013(6)
O64 0.0064(7) 0.0118(9) 0.0141(9) -0.0024(7) 0.0001(6) 0.0017(6)

loop_
_atom_type_symbol
_atom_type_description
_atom_type_scat_dispersion_real
_atom_type_scat_dispersion_imag
_atom_type_scat_source
Mo Mo -1.6832 0.6857 'International Tables Vol C Tables 4.2.6.8 and 6.1.1.4'
S S 0.1246 0.1234 'International Tables Vol C Tables 4.2.6.8 and 6.1.1.4'
O O 0.0106 0.0060 'International Tables Vol C Tables 4.2.6.8 and 6.1.1.4'

loop_
_geom_angle_atom_site_label_1
_geom_angle_atom_site_label_2
_geom_angle_atom_site_label_3
_geom_angle
_geom_angle_site_symmetry_1
_geom_angle_site_symmetry_3
O11 Mo1 O12 102.34(11) . .
O11 Mo1 O41 98.74(8) . 6_675
O12 Mo1 O41 98.06(9) . 6_675
O11 Mo1 O42 99.08(8) . 7_475
O12 Mo1 O42 96.01(8) . 7_475
O41 Mo1 O42 154.32(7) 6_675 7_475
O11 Mo1 O53 91.88(9) . .
O12 Mo1 O53 164.83(9) . .
O41 Mo1 O53 84.79(7) 6_675 .
O42 Mo1 O53 76.29(7) 7_475 .
O11 Mo1 O43 167.45(9) . .
O12 Mo1 O43 89.99(9) . .
O41 Mo1 O43 76.94(7) 6_675 .
O42 Mo1 O43 81.71(7) 7_475 .
O53 Mo1 O43 76.08(7) . .
O22 Mo2 O21 102.88(11) . .
O22 Mo2 O51 96.92(8) . .
O21 Mo2 O51 99.94(8) . .
O22 Mo2 O61 99.02(8) . .
O21 Mo2 O61 96.98(8) . .
O51 Mo2 O61 153.49(7) . .
O22 Mo2 O44 92.14(10) . 6_675
O21 Mo2 O44 164.17(9) . 6_675
O51 Mo2 O44 82.92(7) . 6_675
O61 Mo2 O44 75.47(7) . 6_675
O22 Mo2 O54 167.97(9) . 6_575
O21 Mo2 O54 88.16(9) . 6_575
O51 Mo2 O54 76.19(7) . 6_575
O61 Mo2 O54 84.15(7) . 6_575
O44 Mo2 O54 77.35(8) 6_675 6_575
O32 Mo3 O31 102.88(9) . .
O32 Mo3 O52 99.19(8) . 1_545
O31 Mo3 O52 98.12(8) . 1_545
O32 Mo3 O62 97.82(7) . .
O31 Mo3 O62 98.75(8) . .
O52 Mo3 O62 152.66(7) 1_545 .
O32 Mo3 O64 165.42(8) . 6_665
O31 Mo3 O64 91.49(8) . 6_665
O52 Mo3 O64 80.94(7) 1_545 6_665
O62 Mo3 O64 77.27(6) . 6_665
O32 Mo3 O63 88.05(8) . 5_566
O31 Mo3 O63 168.85(7) . 5_566
O52 Mo3 O63 77.67(6) 1_545 5_566
O62 Mo3 O63 81.69(6) . 5_566
O64 Mo3 O63 77.70(6) 6_665 5_566
O43 S4 O44 112.25(13) . .
O43 S4 O41 110.49(12) . .
O44 S4 O41 108.65(11) . .
O43 S4 O42 110.03(10) . .
O44 S4 O42 109.05(10) . .
O41 S4 O42 106.16(10) . .
O54 S5 O53 111.67(12) . .
O54 S5 O51 110.85(11) . .
O53 S5 O51 108.99(11) . .
O54 S5 O52 109.92(11) . .
O53 S5 O52 109.82(11) . .
O51 S5 O52 105.40(10) . .
O63 S6 O64 113.49(10) . .
O63 S6 O62 110.10(10) . .
O64 S6 O62 108.41(10) . .
O63 S6 O61 109.79(10) . .
O64 S6 O61 108.72(10) . .
O62 S6 O61 106.04(9) . .
S4 O41 Mo1 146.11(11) . 6_575
S4 O42 Mo1 135.79(10) . 7_475
S4 O43 Mo1 141.66(12) . .
S4 O44 Mo2 152.00(12) . 6_575
S5 O51 Mo2 146.33(11) . .
S5 O52 Mo3 142.48(11) . 1_565
S5 O53 Mo1 153.22(12) . .
S5 O54 Mo2 150.97(12) . 6_675
S6 O61 Mo2 139.65(10) . .
S6 O62 Mo3 136.17(10) . .
S6 O63 Mo3 148.16(11) . 5_566
S6 O64 Mo3 144.64(11) . 6_565

loop_
_geom_bond_atom_site_label_1
_geom_bond_atom_site_label_2
_geom_bond_distance
_geom_bond_site_symmetry_2
Mo1 O11 1.6714(19) .
Mo1 O12 1.6778(19) .
Mo1 O41 2.0323(19) 6_675
Mo1 O42 2.0458(16) 7_475
Mo1 O53 2.2382(18) .
Mo1 O43 2.2770(17) .
Mo2 O22 1.6755(18) .
Mo2 O21 1.6817(18) .
Mo2 O51 2.0272(18) .
Mo2 O61 2.0359(17) .
Mo2 O44 2.2311(18) 6_675
Mo2 O54 2.2818(18) 6_575
Mo3 O32 1.6758(17) .
Mo3 O31 1.6791(18) .
Mo3 O52 2.0322(17) 1_545
Mo3 O62 2.0523(17) .
Mo3 O64 2.2228(15) 6_665
Mo3 O63 2.2714(16) 5_566
S4 O43 1.4430(17) .
S4 O44 1.4507(18) .
S4 O41 1.4816(19) .
S4 O42 1.4927(17) .
S5 O54 1.4418(18) .
S5 O53 1.4497(19) .
S5 O51 1.4864(17) .
S5 O52 1.4896(17) .
S6 O63 1.4510(17) .
S6 O64 1.4558(17) .
S6 O62 1.4899(16) .
S6 O61 1.4940(17) .
O41 Mo1 2.0323(19) 6_575
O42 Mo1 2.0458(16) 7_475
O44 Mo2 2.2311(18) 6_575
O52 Mo3 2.0322(17) 1_565
O54 Mo2 2.2818(18) 6_675
O63 Mo3 2.2714(16) 5_566
O64 Mo3 2.2228(15) 6_565

loop_
_geom_torsion_atom_site_label_1
_geom_torsion_atom_site_label_2
_geom_torsion_atom_site_label_3
_geom_torsion_atom_site_label_4
_geom_torsion
_geom_torsion_site_symmetry_1
_geom_torsion_site_symmetry_4
O43 S4 O41 Mo1 6.5(3) . 6_575
O44 S4 O41 Mo1 -117.1(2) . 6_575
O42 S4 O41 Mo1 125.8(2) . 6_575
O43 S4 O42 Mo1 -114.42(15) . 7_475
O44 S4 O42 Mo1 9.11(18) . 7_475
O41 S4 O42 Mo1 126.00(14) . 7_475
O44 S4 O43 Mo1 -134.4(2) . .
O41 S4 O43 Mo1 104.2(2) . .
O42 S4 O43 Mo1 -12.7(2) . .
O11 Mo1 O43 S4 143.5(3) . .
O12 Mo1 O43 S4 -47.2(2) . .
O41 Mo1 O43 S4 -145.4(2) 6_675 .
O42 Mo1 O43 S4 48.9(2) 7_475 .
O53 Mo1 O43 S4 126.8(2) . .
O43 S4 O44 Mo2 -61.8(3) . 6_575
O41 S4 O44 Mo2 60.7(3) . 6_575
O42 S4 O44 Mo2 176.0(3) . 6_575
O54 S5 O51 Mo2 -2.5(2) . .
O53 S5 O51 Mo2 120.8(2) . .
O52 S5 O51 Mo2 -121.4(2) . .
O22 Mo2 O51 S5 15.6(2) . .
O21 Mo2 O51 S5 120.0(2) . .
O61 Mo2 O51 S5 -111.1(2) . .
O44 Mo2 O51 S5 -75.7(2) 6_675 .
O54 Mo2 O51 S5 -154.4(2) 6_575 .
O54 S5 O52 Mo3 116.55(18) . 1_565
O53 S5 O52 Mo3 -6.7(2) . 1_565
O51 S5 O52 Mo3 -123.95(17) . 1_565
O54 S5 O53 Mo1 79.5(3) . .
O51 S5 O53 Mo1 -43.3(3) . .
O52 S5 O53 Mo1 -158.3(2) . .
O11 Mo1 O53 S5 -94.8(3) . .
O12 Mo1 O53 S5 105.5(4) . .
O41 Mo1 O53 S5 3.8(3) 6_675 .
O42 Mo1 O53 S5 166.3(3) 7_475 .
O43 Mo1 O53 S5 81.6(3) . .
O53 S5 O54 Mo2 129.6(3) . 6_675
O51 S5 O54 Mo2 -108.6(3) . 6_675
O52 S5 O54 Mo2 7.5(3) . 6_675
O63 S6 O61 Mo2 -14.14(19) . .
O64 S6 O61 Mo2 110.56(16) . .
O62 S6 O61 Mo2 -133.05(15) . .
O22 Mo2 O61 S6 99.94(17) . .
O21 Mo2 O61 S6 -4.35(18) . .
O51 Mo2 O61 S6 -133.78(16) . .
O44 Mo2 O61 S6 -170.17(18) 6_675 .
O54 Mo2 O61 S6 -91.76(16) 6_575 .
O63 S6 O62 Mo3 117.82(14) . .
O64 S6 O62 Mo3 -6.87(18) . .
O61 S6 O62 Mo3 -123.47(14) . .
O32 Mo3 O62 S6 -29.67(16) . .
O31 Mo3 O62 S6 74.73(16) . .
O52 Mo3 O62 S6 -157.75(12) 1_545 .
O64 Mo3 O62 S6 164.28(16) 6_665 .
O63 Mo3 O62 S6 -116.54(15) 5_566 .
O64 S6 O63 Mo3 117.09(19) . 5_566
O62 S6 O63 Mo3 -4.6(2) . 5_566
O61 S6 O63 Mo3 -121.01(19) . 5_566
O63 S6 O64 Mo3 33.1(2) . 6_565
O62 S6 O64 Mo3 155.76(17) . 6_565
O61 S6 O64 Mo3 -89.39(19) . 6_565
